data_2243252
loop_
_publ_author_name
'Kingsbury, Christopher J.'
'Flanagan, Keith J.'
'Kielmann, Marc'
'Twamley, Brendan'
'Senge, Mathias O.'

_publ_section_title
;
 Crystal structures of
 2,3,7,8,12,13,17,18-octabromo-5,10,15,20-tetrakis(pentafluorophenyl)porphyrin
 as the chloroform monosolvate and tetrahydrofuran monosolvate
;
_journal_issue 2
_journal_name_full 'Acta Crystallographica Section E'
_journal_page_first 214
_journal_page_last 220
_journal_paper_doi 10.1107/S2056989020000432
_journal_volume 76
_journal_year 2020
_chemical_formula_iupac 'C44 H2 Br8 F20 N4, C4 H8 O'
_chemical_formula_moiety 'C44 H2 Br8 F20 N4, C4 H8 O'
_chemical_formula_sum 'C48 H10 Br8 F20 N4 O'
_chemical_formula_weight 1677.88
_chemical_name_systematic
'2,3,7,8,12,13,17,18-Octabromo-5,10,15,20-tetrakis(pentafluorophenyl)porphyrin tetrahydrofuran monosolvate'
_space_group_crystal_system monoclinic
_space_group_IT_number 14
_space_group_name_Hall '-P 2yn'
_space_group_name_H-M_alt 'P 1 21/n 1'
_atom_sites_solution_hydrogens mixed
_atom_sites_solution_primary dual
_audit_creation_method
;
Olex2 1.2
(compiled 2018.05.29 svn.r3508 for OlexSys, GUI svn.r5506)
;
_cell_angle_alpha 90
_cell_angle_beta 107.426(7)
_cell_angle_gamma 90
_cell_formula_units_Z 4
_cell_length_a 21.524(9)
_cell_length_b 9.545(4)
_cell_length_c 26.020(11)
_cell_measurement_reflns_used 9873
_cell_measurement_temperature 100(2)
_cell_measurement_theta_max 28.247
_cell_measurement_theta_min 2.286
_cell_volume 5100(4)
_computing_cell_refinement
;
SAINT (Bruker, 2015)
;
_computing_data_collection
;
APEX3 (Bruker, 2017)
;
_computing_data_reduction
;
SAINT (Bruker, 2015)
;
_computing_molecular_graphics
;
<i>Shelxle</i> (H\"ubschle <i>et al.</i>,  2011)
;
_computing_publication_material
;
<i>OLEX2</i> (Dolomanov <i>et al.</i>,  2009)
;
_computing_structure_refinement
;
SHELXL (Sheldrick, 2015b)
;
_computing_structure_solution
;
SHELXT (Sheldrick, 2015a)
;
_diffrn_ambient_temperature 100(2)
_diffrn_detector 'Bruker APEX2 area detector'
_diffrn_detector_area_resol_mean 7.9
_diffrn_measured_fraction_theta_full 1.000
_diffrn_measured_fraction_theta_max 0.999
_diffrn_measurement_device 'three-circle diffractometer'
_diffrn_measurement_device_type 'Bruker APEXII CCD'
_diffrn_measurement_method '\f and \w scans'
_diffrn_radiation_monochromator 'mirror optics'
_diffrn_radiation_probe x-ray
_diffrn_radiation_type MoK\a
_diffrn_radiation_wavelength 0.71073
_diffrn_reflns_av_R_equivalents 0.0816
_diffrn_reflns_av_unetI/netI 0.0398
_diffrn_reflns_limit_h_max 28
_diffrn_reflns_limit_h_min -28
_diffrn_reflns_limit_k_max 12
_diffrn_reflns_limit_k_min -12
_diffrn_reflns_limit_l_max 34
_diffrn_reflns_limit_l_min -34
_diffrn_reflns_number 148293
_diffrn_reflns_theta_full 25.242
_diffrn_reflns_theta_max 28.326
_diffrn_reflns_theta_min 1.464
_diffrn_source 'microfocus sealed X-ray tube'
_exptl_absorpt_coefficient_mu 6.407
_exptl_absorpt_correction_T_max 0.7457
_exptl_absorpt_correction_T_min 0.4552
_exptl_absorpt_correction_type multi-scan
_exptl_absorpt_process_details
;
(SADABS; Bruker, 2016)
;
_exptl_crystal_colour blue
_exptl_crystal_density_diffrn 2.185
_exptl_crystal_density_method 'not measured'
_exptl_crystal_description 'block fragment'
_exptl_crystal_F_000 3176
_exptl_crystal_size_max 0.42
_exptl_crystal_size_mid 0.11
_exptl_crystal_size_min 0.09
_refine_diff_density_max 1.628
_refine_diff_density_min -0.983
_refine_ls_extinction_method none
_refine_ls_goodness_of_fit_ref 1.208
_refine_ls_hydrogen_treatment mixed
_refine_ls_matrix_type full
_refine_ls_number_parameters 908
_refine_ls_number_reflns 12689
_refine_ls_number_restraints 718
_refine_ls_restrained_S_all 1.182
_refine_ls_R_factor_all 0.0758
_refine_ls_R_factor_gt 0.0540
_refine_ls_shift/su_max 0.001
_refine_ls_shift/su_mean 0.000
_refine_ls_structure_factor_coef Fsqd
_refine_ls_weighting_details 'w=1/[\s^2^(Fo^2^)+36.9739P] where P=(Fo^2^+2Fc^2^)/3'
_refine_ls_weighting_scheme calc
_refine_ls_wR_factor_gt 0.0891
_refine_ls_wR_factor_ref 0.0949
_reflns_number_gt 10079
_reflns_number_total 12689
_reflns_threshold_expression 'I > 2\s(I)'
_cod_data_source_file tx2016sup1.cif
_cod_data_source_block 1_THF
_cod_original_cell_volume 5101(4)
_cod_database_code 2243252
_shelx_space_group_comment
;
The symmetry employed for this shelxl refinement is uniquely defined
by the following loop, which should always be used as a source of
symmetry information in preference to the above space-group names.
They are only intended as comments.
;
_shelx_estimated_absorpt_t_min 0.174
_shelx_estimated_absorpt_t_max 0.596

loop_
_space_group_symop_operation_xyz
'x, y, z'
'-x+1/2, y+1/2, -z+1/2'
'-x, -y, -z'
'x-1/2, -y-1/2, z-1/2'

loop_
_atom_site_type_symbol
_atom_site_label
_atom_site_fract_x
_atom_site_fract_y
_atom_site_fract_z
_atom_site_U_iso_or_equiv
_atom_site_adp_type
_atom_site_calc_flag
_atom_site_occupancy
_atom_site_disorder_assembly
_atom_site_disorder_group
Br Br1 0.52232(2) 0.99320(5) 0.17627(2) 0.01967(11) Uani d 1 . .
Br Br2 0.65964(2) 0.99488(5) 0.28686(2) 0.01897(11) Uani d 1 . .
Br Br3 0.82447(2) 0.44087(5) 0.35875(2) 0.01795(11) Uani d 1 . .
Br Br4 0.77566(3) 0.15494(6) 0.41730(2) 0.02278(12) Uani d 1 . .
Br Br5 0.49322(3) 0.11413(6) 0.45284(2) 0.02566(13) Uani d 1 . .
Br Br6 0.35528(3) 0.08167(6) 0.34382(2) 0.02386(12) Uani d 1 . .
Br Br7 0.35141(3) 0.15311(6) 0.10022(2) 0.02311(12) Uani d 1 . .
Br Br8 0.39813(3) 0.44804(6) 0.04830(2) 0.02922(14) Uani d 1 . .
F F1B 0.3598(14) 0.762(2) 0.1217(9) 0.024(3) Uani d 0.306(17) A 2
F F2B 0.3219(10) 0.893(2) 0.0271(8) 0.034(3) Uani d 0.306(17) A 2
F F3B 0.4084(10) 0.924(2) -0.0300(7) 0.037(3) Uani d 0.306(17) A 2
F F4B 0.5320(10) 0.819(2) 0.0078(7) 0.033(3) Uani d 0.306(17) A 2
F F5B 0.5669(13) 0.674(3) 0.1029(10) 0.022(3) Uani d 0.306(17) A 2
F F6 0.73871(14) 0.7001(3) 0.23590(11) 0.0205(7) Uani d 1 . .
F F7 0.85729(15) 0.8205(3) 0.25703(12) 0.0241(7) Uani d 1 . .
F F8 0.92243(15) 0.9035(4) 0.35882(14) 0.0313(8) Uani d 1 . .
F F9 0.86678(15) 0.8738(3) 0.43919(12) 0.0255(7) Uani d 1 . .
F F10 0.75021(15) 0.7465(3) 0.41955(11) 0.0222(7) Uani d 1 . .
F F11B 0.6146(14) -0.081(4) 0.3942(12) 0.025(3) Uani d 0.252(18) B 2
F F12B 0.6698(11) -0.231(3) 0.4832(9) 0.030(3) Uani d 0.252(18) B 2
F F13B 0.7274(11) -0.093(3) 0.5776(9) 0.032(3) Uani d 0.252(18) B 2
F F14B 0.7159(12) 0.188(3) 0.5826(10) 0.033(3) Uani d 0.252(18) B 2
F F15B 0.6587(12) 0.339(3) 0.4930(12) 0.028(3) Uani d 0.252(18) B 2
F F16 0.40450(15) -0.0892(3) 0.23781(13) 0.0266(7) Uani d 1 . .
F F17 0.28883(18) -0.2265(4) 0.20717(15) 0.0360(9) Uani d 1 . .
F F18 0.17533(17) -0.0789(4) 0.17611(17) 0.0441(10) Uani d 1 . .
F F19 0.17774(15) 0.2053(4) 0.17564(16) 0.0395(9) Uani d 1 . .
F F20 0.29175(15) 0.3428(3) 0.20559(13) 0.0261(7) Uani d 1 . .
N N21 0.57239(19) 0.6076(4) 0.25003(16) 0.0150(9) Uani d 1 . .
N N22 0.63177(19) 0.4305(4) 0.34616(16) 0.0153(9) Uani d 1 . .
H H22 0.5882(12) 0.470(5) 0.339(2) 0.015(14) Uiso d 1 . .
N N23 0.5165(2) 0.2459(4) 0.30937(16) 0.0159(9) Uani d 1 . .
N N24 0.4668(2) 0.4152(5) 0.21131(16) 0.0163(9) Uani d 1 . .
H H24 0.492(2) 0.442(6) 0.2476(10) 0.032(17) Uiso d 1 . .
C C1 0.4597(2) 0.4950(6) 0.16626(19) 0.0154(10) Uani d 1 . .
C C2 0.4854(2) 0.6308(5) 0.1660(2) 0.0170(10) Uani d 1 . .
C C3 0.5348(2) 0.6877(5) 0.2093(2) 0.0164(10) Uani d 1 . .
C C4 0.5587(2) 0.8328(5) 0.21547(19) 0.0147(10) Uani d 1 . .
C C5 0.6130(2) 0.8340(5) 0.2584(2) 0.0150(10) Uani d 1 . .
C C6 0.6230(2) 0.6905(5) 0.27870(19) 0.0148(10) Uani d 1 . .
C C7 0.6794(2) 0.6364(5) 0.31605(19) 0.0149(10) Uani d 1 . .
C C8 0.6838(2) 0.5035(5) 0.33991(19) 0.0154(10) Uani d 1 . .
C C9 0.7404(2) 0.4180(5) 0.36414(19) 0.0143(10) Uani d 1 . .
C C10 0.7210(2) 0.3030(5) 0.3861(2) 0.0154(10) Uani d 1 . .
C C11 0.6514(2) 0.3098(5) 0.37521(19) 0.0158(10) Uani d 1 . .
C C12 0.6088(3) 0.2197(5) 0.3909(2) 0.0181(11) Uani d 1 . .
C C12A 0.6362(3) 0.1253(6) 0.4380(2) 0.0225(9) Uani d 0.252(18) B 2
C C12F 0.6624(10) 0.1997(13) 0.4855(4) 0.0246(15) Uani d 0.252(18) B 2
C C12E 0.6914(12) 0.129(3) 0.5333(3) 0.0259(16) Uani d 0.252(18) B 2
C C12D 0.6943(11) -0.017(3) 0.5336(6) 0.0258(16) Uani d 0.252(18) B 2
C C12C 0.6680(13) -0.0913(13) 0.4861(9) 0.0250(16) Uani d 0.252(18) B 2
C C12B 0.6390(10) -0.0202(6) 0.4383(6) 0.0234(15) Uani d 0.252(18) B 2
C C13 0.5419(3) 0.2086(5) 0.3621(2) 0.0176(10) Uani d 1 . .
C C14 0.4905(2) 0.1467(6) 0.38137(18) 0.0166(10) Uani d 1 . .
C C15 0.4364(2) 0.1415(6) 0.3390(2) 0.0190(11) Uani d 1 . .
C C16 0.4536(2) 0.2014(5) 0.29310(19) 0.0145(10) Uani d 1 . .
C C17 0.4142(2) 0.2103(5) 0.2392(2) 0.0151(10) Uani d 1 . .
C C18 0.4276(2) 0.2986(5) 0.2003(2) 0.0159(10) Uani d 1 . .
C C19 0.3984(2) 0.2980(5) 0.14292(19) 0.0160(10) Uani d 1 . .
C C20 0.4176(2) 0.4162(6) 0.12187(19) 0.0175(10) Uani d 1 . .
C C21B 0.4602(3) 0.7128(6) 0.1155(2) 0.0194(9) Uani d 0.306(17) A 2
C C22B 0.4009(18) 0.775(4) 0.0944(13) 0.0222(16) Uani d 0.306(17) A 2
C C23B 0.3830(13) 0.846(3) 0.0440(11) 0.0258(16) Uani d 0.306(17) A 2
C C24B 0.4304(15) 0.854(3) 0.0173(9) 0.0268(16) Uani d 0.306(17) A 2
C C25B 0.4895(12) 0.802(3) 0.0375(11) 0.0259(16) Uani d 0.306(17) A 2
C C26B 0.5064(16) 0.729(4) 0.0845(15) 0.0226(15) Uani d 0.306(17) A 2
C C71 0.7412(2) 0.7171(5) 0.3271(2) 0.0149(10) Uani d 1 . .
C C72 0.7695(2) 0.7413(5) 0.28649(19) 0.0159(10) Uani d 1 . .
C C73 0.8303(2) 0.8037(5) 0.2964(2) 0.0175(10) Uani d 1 . .
C C74 0.8631(2) 0.8463(5) 0.3483(2) 0.0195(11) Uani d 1 . .
C C75 0.8353(2) 0.8286(5) 0.3890(2) 0.0176(10) Uani d 1 . .
C C76 0.7754(2) 0.7640(5) 0.3785(2) 0.0177(10) Uani d 1 . .
C C171 0.3519(2) 0.1309(6) 0.22187(19) 0.0165(10) Uani d 1 . .
C C172 0.3489(3) -0.0143(6) 0.2218(2) 0.0210(11) Uani d 1 . .
C C173 0.2904(3) -0.0867(6) 0.2065(2) 0.0271(13) Uani d 1 . .
C C174 0.2327(3) -0.0110(7) 0.1905(3) 0.0315(14) Uani d 1 . .
C C175 0.2339(3) 0.1325(6) 0.1905(2) 0.0252(12) Uani d 1 . .
C C176 0.2929(3) 0.2012(6) 0.2059(2) 0.0207(11) Uani d 1 . .
F F1A 0.3574(5) 0.7361(10) 0.1329(4) 0.0236(17) Uani d 0.694(17) A 1
F F2A 0.3068(4) 0.8801(10) 0.0399(4) 0.0346(19) Uani d 0.694(17) A 1
F F3A 0.3808(5) 0.9315(9) -0.0262(3) 0.0399(19) Uani d 0.694(17) A 1
F F4A 0.5055(5) 0.8370(9) 0.0000(3) 0.0370(17) Uani d 0.694(17) A 1
F F5A 0.5569(6) 0.6956(12) 0.0924(4) 0.0267(18) Uani d 0.694(17) A 1
F F11A 0.6002(5) -0.0773(12) 0.3832(4) 0.0261(16) Uani d 0.748(18) B 1
F F12A 0.6504(4) -0.2514(7) 0.4669(4) 0.0321(15) Uani d 0.748(18) B 1
F F13A 0.7155(4) -0.1454(10) 0.5655(3) 0.0349(16) Uani d 0.748(18) B 1
F F14A 0.7237(4) 0.1351(10) 0.5815(3) 0.0362(16) Uani d 0.748(18) B 1
F F15A 0.6742(4) 0.3116(9) 0.4979(4) 0.0303(16) Uani d 0.748(18) B 1
O O25 0.5156(2) 0.5565(5) 0.3555(2) 0.0452(12) Uani d 1 . .
C C26 0.4822(3) 0.6868(7) 0.3386(3) 0.0428(17) Uani d 1 . .
H H26A 0.440036 0.670382 0.310628 0.051 Uiso calc 1 . .
H H26B 0.508874 0.750268 0.323698 0.051 Uiso calc 1 . .
C C27 0.4714(3) 0.7495(8) 0.3890(3) 0.0485(19) Uani d 1 . .
H H27A 0.431987 0.809281 0.379803 0.058 Uiso calc 1 . .
H H27B 0.509394 0.805839 0.409327 0.058 Uiso calc 1 . .
C C28 0.4628(4) 0.6212(8) 0.4209(3) 0.0492(19) Uani d 1 . .
H H28A 0.476700 0.640698 0.460102 0.059 Uiso calc 1 . .
H H28B 0.417027 0.588821 0.409734 0.059 Uiso calc 1 . .
C C29 0.5061(5) 0.5173(9) 0.4068(4) 0.073(3) Uani d 1 . .
H H29A 0.548620 0.514797 0.435283 0.088 Uiso calc 1 . .
H H29B 0.486356 0.422913 0.403966 0.088 Uiso calc 1 . .
C C21A 0.4602(3) 0.7128(6) 0.1155(2) 0.0194(9) Uani d 0.694(17) A 1
C C22A 0.3956(8) 0.7599(15) 0.1009(5) 0.0214(15) Uani d 0.694(17) A 1
C C23A 0.3688(5) 0.8339(11) 0.0536(4) 0.0242(15) Uani d 0.694(17) A 1
C C24A 0.4061(6) 0.8611(11) 0.0197(4) 0.0271(15) Uani d 0.694(17) A 1
C C25A 0.4697(6) 0.8157(12) 0.0333(4) 0.0258(14) Uani d 0.694(17) A 1
C C26A 0.4955(6) 0.7428(16) 0.0809(6) 0.0227(14) Uani d 0.694(17) A 1
C C121 0.6362(3) 0.1253(6) 0.4380(2) 0.0225(9) Uani d 0.748(18) B 1
C C122 0.6306(4) -0.0197(8) 0.4319(3) 0.0222(11) Uani d 0.748(18) B 1
C C123 0.6566(5) -0.1134(9) 0.4740(4) 0.0253(12) Uani d 0.748(18) B 1
C C124 0.6892(4) -0.0585(11) 0.5241(4) 0.0253(13) Uani d 0.748(18) B 1
C C125 0.6943(5) 0.0823(12) 0.5328(3) 0.0255(13) Uani d 0.748(18) B 1
C C126 0.6682(4) 0.1736(10) 0.4902(3) 0.0240(12) Uani d 0.748(18) B 1

loop_
_atom_site_aniso_label
_atom_site_aniso_U_11
_atom_site_aniso_U_22
_atom_site_aniso_U_33
_atom_site_aniso_U_12
_atom_site_aniso_U_13
_atom_site_aniso_U_23
Br1 0.0205(2) 0.0128(2) 0.0221(3) 0.0018(2) 0.00074(19) 0.0039(2)
Br2 0.0225(2) 0.0116(2) 0.0198(2) -0.0023(2) 0.00176(19) -0.0003(2)
Br3 0.0163(2) 0.0166(2) 0.0195(2) 0.0006(2) 0.00298(19) -0.0003(2)
Br4 0.0204(3) 0.0165(3) 0.0274(3) 0.0033(2) 0.0011(2) 0.0070(2)
Br5 0.0309(3) 0.0302(3) 0.0177(3) -0.0009(2) 0.0100(2) 0.0056(2)
Br6 0.0197(3) 0.0276(3) 0.0268(3) -0.0009(2) 0.0107(2) 0.0072(2)
Br7 0.0259(3) 0.0183(3) 0.0216(3) -0.0048(2) 0.0017(2) -0.0021(2)
Br8 0.0433(3) 0.0249(3) 0.0145(2) -0.0085(3) 0.0011(2) 0.0009(2)
F1B 0.024(4) 0.021(5) 0.022(5) 0.004(4) -0.001(5) 0.008(4)
F2B 0.037(5) 0.022(4) 0.029(5) 0.001(4) -0.012(4) 0.006(4)
F3B 0.048(6) 0.028(5) 0.022(4) -0.002(6) -0.008(5) 0.009(4)
F4B 0.044(6) 0.032(5) 0.021(5) -0.007(5) 0.007(5) 0.010(4)
F5B 0.027(6) 0.022(6) 0.018(6) -0.001(5) 0.008(5) 0.011(5)
F6 0.0234(16) 0.0227(17) 0.0141(14) -0.0004(13) 0.0034(12) -0.0023(12)
F7 0.0283(17) 0.0228(17) 0.0242(16) -0.0036(14) 0.0126(13) 0.0019(14)
F8 0.0222(16) 0.033(2) 0.0364(19) -0.0134(15) 0.0055(14) -0.0040(16)
F9 0.0270(17) 0.0245(18) 0.0193(15) -0.0054(14) -0.0019(13) -0.0059(13)
F10 0.0260(16) 0.0264(17) 0.0151(15) -0.0026(14) 0.0073(12) -0.0020(13)
F11B 0.022(6) 0.025(5) 0.026(6) 0.000(5) 0.002(5) 0.010(5)
F12B 0.030(5) 0.030(5) 0.031(5) 0.008(5) 0.008(4) 0.015(5)
F13B 0.028(5) 0.039(6) 0.028(5) 0.013(5) 0.008(4) 0.019(5)
F14B 0.034(5) 0.041(6) 0.019(5) 0.003(6) -0.001(4) 0.008(6)
F15B 0.025(6) 0.031(6) 0.024(5) 0.002(5) -0.001(5) 0.003(5)
F16 0.0236(16) 0.0167(17) 0.0383(19) 0.0016(13) 0.0075(14) 0.0057(14)
F17 0.040(2) 0.0193(18) 0.049(2) -0.0109(16) 0.0139(18) -0.0005(16)
F18 0.0234(18) 0.040(2) 0.064(3) -0.0194(17) 0.0056(17) -0.002(2)
F19 0.0142(16) 0.042(2) 0.058(2) 0.0033(15) 0.0050(16) 0.0043(19)
F20 0.0218(16) 0.0203(17) 0.0354(19) 0.0020(13) 0.0074(14) 0.0020(14)
N21 0.015(2) 0.014(2) 0.014(2) -0.0024(17) 0.0015(16) 0.0022(17)
N22 0.013(2) 0.013(2) 0.018(2) -0.0050(17) 0.0025(16) 0.0034(17)
N23 0.016(2) 0.016(2) 0.014(2) -0.0011(17) 0.0011(16) 0.0026(17)
N24 0.018(2) 0.018(2) 0.0109(19) -0.0022(18) 0.0011(16) 0.0020(17)
C1 0.015(2) 0.016(2) 0.014(2) 0.004(2) 0.0034(18) 0.003(2)
C2 0.017(2) 0.018(3) 0.014(2) 0.003(2) 0.0029(19) 0.003(2)
C3 0.015(2) 0.016(3) 0.017(2) -0.001(2) 0.0032(19) 0.004(2)
C4 0.015(2) 0.013(2) 0.017(2) 0.0019(19) 0.0045(19) 0.003(2)
C5 0.018(2) 0.009(2) 0.017(2) 0.0016(19) 0.0039(19) 0.0008(19)
C6 0.015(2) 0.016(3) 0.014(2) 0.0005(19) 0.0052(19) 0.0027(19)
C7 0.019(2) 0.011(2) 0.013(2) 0.0016(19) 0.0036(19) -0.0010(19)
C8 0.017(2) 0.015(2) 0.012(2) -0.002(2) 0.0022(18) 0.000(2)
C9 0.015(2) 0.012(2) 0.014(2) 0.0000(19) 0.0006(18) -0.0020(19)
C10 0.017(2) 0.011(2) 0.016(2) 0.0024(19) 0.0005(19) 0.0025(19)
C11 0.020(2) 0.013(2) 0.012(2) 0.000(2) 0.0015(19) 0.0008(19)
C12 0.024(3) 0.015(3) 0.014(2) -0.001(2) 0.004(2) 0.002(2)
C12A 0.0202(17) 0.0260(18) 0.0209(17) -0.0001(16) 0.0055(15) 0.0079(16)
C12F 0.023(3) 0.028(3) 0.021(2) 0.000(3) 0.004(2) 0.009(2)
C12E 0.025(2) 0.030(3) 0.021(2) 0.001(3) 0.005(2) 0.010(3)
C12D 0.024(2) 0.030(3) 0.023(3) 0.004(3) 0.007(2) 0.011(3)
C12C 0.023(3) 0.027(3) 0.025(3) 0.004(2) 0.008(2) 0.010(3)
C12B 0.021(3) 0.026(3) 0.023(3) 0.002(2) 0.007(2) 0.008(2)
C13 0.024(3) 0.012(2) 0.016(2) -0.002(2) 0.006(2) 0.002(2)
C14 0.024(3) 0.019(3) 0.007(2) 0.000(2) 0.0043(19) 0.0037(19)
C15 0.018(2) 0.015(3) 0.025(3) -0.003(2) 0.008(2) 0.002(2)
C16 0.017(2) 0.010(2) 0.016(2) -0.0008(19) 0.0046(19) 0.0028(19)
C17 0.013(2) 0.015(2) 0.017(2) 0.0013(19) 0.0045(19) 0.002(2)
C18 0.013(2) 0.014(2) 0.019(2) 0.0030(19) 0.0004(19) 0.002(2)
C19 0.016(2) 0.018(3) 0.014(2) 0.000(2) 0.0031(19) -0.001(2)
C20 0.019(2) 0.019(3) 0.011(2) 0.002(2) 0.0000(19) 0.002(2)
C21B 0.0267(19) 0.0146(17) 0.0141(17) -0.0026(16) 0.0018(15) 0.0026(15)
C22B 0.029(3) 0.016(3) 0.017(3) -0.001(2) 0.000(2) 0.003(2)
C23B 0.032(3) 0.019(2) 0.019(2) -0.002(2) -0.003(2) 0.005(2)
C24B 0.035(3) 0.020(2) 0.019(2) -0.003(3) -0.001(3) 0.005(2)
C25B 0.034(3) 0.021(3) 0.019(2) -0.003(3) 0.001(3) 0.005(2)
C26B 0.030(3) 0.018(3) 0.017(2) -0.003(3) 0.002(3) 0.005(2)
C71 0.018(2) 0.006(2) 0.017(2) -0.0018(19) 0.0010(19) 0.0012(19)
C72 0.020(2) 0.011(2) 0.014(2) 0.002(2) 0.0007(19) -0.0003(19)
C73 0.020(3) 0.012(2) 0.022(3) 0.001(2) 0.009(2) 0.003(2)
C74 0.016(2) 0.010(2) 0.029(3) -0.003(2) 0.003(2) -0.001(2)
C75 0.019(2) 0.013(2) 0.017(2) -0.002(2) -0.001(2) -0.003(2)
C76 0.021(3) 0.013(3) 0.019(3) 0.003(2) 0.005(2) 0.000(2)
C171 0.019(2) 0.018(3) 0.013(2) -0.002(2) 0.0061(19) 0.001(2)
C172 0.020(3) 0.019(3) 0.024(3) -0.001(2) 0.006(2) 0.003(2)
C173 0.030(3) 0.020(3) 0.032(3) -0.011(2) 0.011(3) -0.004(2)
C174 0.019(3) 0.035(4) 0.038(3) -0.014(3) 0.005(2) 0.000(3)
C175 0.017(3) 0.028(3) 0.030(3) -0.001(2) 0.006(2) 0.002(3)
C176 0.022(3) 0.020(3) 0.020(3) -0.003(2) 0.006(2) 0.000(2)
F1A 0.022(2) 0.021(4) 0.027(4) 0.004(3) 0.006(3) 0.009(3)
F2A 0.030(4) 0.027(3) 0.033(4) 0.002(3) -0.010(3) 0.008(3)
F3A 0.051(4) 0.032(3) 0.023(3) -0.001(3) -0.010(3) 0.013(2)
F4A 0.048(4) 0.038(3) 0.024(3) -0.008(3) 0.010(3) 0.008(2)
F5A 0.031(4) 0.029(4) 0.022(4) -0.001(3) 0.011(3) 0.009(3)
F11A 0.028(4) 0.022(2) 0.025(4) -0.002(3) 0.003(3) 0.002(3)
F12A 0.036(4) 0.022(3) 0.041(4) 0.006(2) 0.015(3) 0.015(3)
F13A 0.033(3) 0.041(4) 0.030(3) 0.010(3) 0.009(2) 0.020(3)
F14A 0.036(3) 0.044(4) 0.021(2) -0.003(3) -0.003(2) 0.008(3)
F15A 0.034(4) 0.028(3) 0.021(3) -0.002(3) -0.004(3) 0.003(2)
O25 0.044(3) 0.029(3) 0.072(4) 0.013(2) 0.031(3) 0.010(2)
C26 0.031(4) 0.029(4) 0.068(5) 0.009(3) 0.015(3) 0.007(3)
C27 0.032(4) 0.040(4) 0.075(5) -0.001(3) 0.018(4) -0.012(4)
C28 0.051(5) 0.042(4) 0.055(5) 0.012(4) 0.017(4) -0.001(4)
C29 0.112(8) 0.040(5) 0.090(7) 0.039(5) 0.064(6) 0.023(5)
C21A 0.0267(19) 0.0146(17) 0.0141(17) -0.0026(16) 0.0018(15) 0.0026(15)
C22A 0.028(3) 0.016(2) 0.016(3) -0.002(2) 0.000(2) 0.003(2)
C23A 0.031(3) 0.017(2) 0.018(2) -0.001(2) -0.003(2) 0.003(2)
C24A 0.035(3) 0.019(2) 0.020(2) -0.003(2) -0.003(2) 0.005(2)
C25A 0.034(3) 0.021(2) 0.019(2) -0.004(2) 0.001(2) 0.005(2)
C26A 0.029(3) 0.018(2) 0.018(2) -0.003(2) 0.002(2) 0.003(2)
C121 0.0202(17) 0.0260(18) 0.0209(17) -0.0001(16) 0.0055(15) 0.0079(16)
C122 0.020(2) 0.025(2) 0.022(2) 0.0027(19) 0.0075(19) 0.009(2)
C123 0.023(2) 0.027(2) 0.027(2) 0.004(2) 0.009(2) 0.009(2)
C124 0.023(2) 0.030(3) 0.023(2) 0.005(2) 0.0083(19) 0.012(2)
C125 0.024(2) 0.030(3) 0.021(2) 0.000(2) 0.0046(18) 0.009(2)
C126 0.023(2) 0.027(2) 0.021(2) 0.000(2) 0.0042(18) 0.008(2)

loop_
_atom_type_symbol
_atom_type_description
_atom_type_scat_dispersion_real
_atom_type_scat_dispersion_imag
_atom_type_scat_source
C C 0.0033 0.0016 'International Tables Vol C Tables 4.2.6.8 and 6.1.1.4'
H H 0.0000 0.0000 'International Tables Vol C Tables 4.2.6.8 and 6.1.1.4'
Br Br -0.2901 2.4595 'International Tables Vol C Tables 4.2.6.8 and 6.1.1.4'
F F 0.0171 0.0103 'International Tables Vol C Tables 4.2.6.8 and 6.1.1.4'
N N 0.0061 0.0033 'International Tables Vol C Tables 4.2.6.8 and 6.1.1.4'
O O 0.0106 0.0060 'International Tables Vol C Tables 4.2.6.8 and 6.1.1.4'

loop_
_geom_angle_atom_site_label_1
_geom_angle_atom_site_label_2
_geom_angle_atom_site_label_3
_geom_angle
C3 N21 C6 106.8(4)
C8 N22 H22 124(3)
C8 N22 C11 111.4(4)
C11 N22 H22 123(3)
C16 N23 C13 107.0(4)
C1 N24 H24 125(4)
C1 N24 C18 111.7(4)
C18 N24 H24 123(4)
N24 C1 C2 124.9(5)
N24 C1 C20 106.1(4)
C2 C1 C20 128.9(5)
C1 C2 C21B 116.6(4)
C1 C2 C21A 116.6(4)
C3 C2 C1 123.7(5)
C3 C2 C21B 119.6(5)
C3 C2 C21A 119.6(5)
N21 C3 C2 122.5(5)
N21 C3 C4 109.8(4)
C2 C3 C4 127.3(5)
C3 C4 Br1 129.5(4)
C5 C4 Br1 123.9(4)
C5 C4 C3 106.6(4)
C4 C5 Br2 124.4(4)
C4 C5 C6 106.7(4)
C6 C5 Br2 128.8(4)
N21 C6 C5 109.7(4)
N21 C6 C7 123.0(5)
C7 C6 C5 126.7(5)
C6 C7 C71 118.7(4)
C8 C7 C6 124.6(5)
C8 C7 C71 116.3(4)
N22 C8 C7 124.3(5)
N22 C8 C9 105.9(4)
C7 C8 C9 129.8(5)
C8 C9 Br3 127.6(4)
C10 C9 Br3 123.6(4)
C10 C9 C8 108.2(4)
C9 C10 Br4 124.1(4)
C9 C10 C11 108.3(4)
C11 C10 Br4 127.2(4)
N22 C11 C10 106.0(4)
N22 C11 C12 123.7(5)
C12 C11 C10 130.3(5)
C11 C12 C12A 118.4(5)
C11 C12 C13 122.8(5)
C11 C12 C121 118.4(5)
C13 C12 C12A 118.6(5)
C13 C12 C121 118.6(5)
C12F C12A C12 112.2(7)
C12F C12A C12B 120.0
C12B C12A C12 127.8(7)
F15B C12F C12A 127.2(14)
F15B C12F C12E 112.5(14)
C12E C12F C12A 120.0
F14B C12E C12F 125.8(14)
F14B C12E C12D 114.2(14)
C12F C12E C12D 120.0
F13B C12D C12E 123.0(15)
F13B C12D C12C 116.7(15)
C12E C12D C12C 120.0
F12B C12C C12D 123.2(14)
F12B C12C C12B 116.8(14)
C12B C12C C12D 120.0
F11B C12B C12A 116.8(18)
F11B C12B C12C 123.2(18)
C12C C12B C12A 120.0
N23 C13 C12 123.4(5)
N23 C13 C14 109.5(4)
C12 C13 C14 126.9(5)
C13 C14 Br5 127.2(4)
C15 C14 Br5 124.8(4)
C15 C14 C13 106.9(4)
C14 C15 Br6 123.5(4)
C14 C15 C16 106.6(4)
C16 C15 Br6 129.7(4)
N23 C16 C15 109.8(4)
N23 C16 C17 122.5(4)
C17 C16 C15 127.7(4)
C16 C17 C18 123.9(5)
C16 C17 C171 119.4(4)
C18 C17 C171 116.6(4)
N24 C18 C17 125.5(5)
N24 C18 C19 105.6(4)
C17 C18 C19 128.5(5)
C18 C19 Br7 127.7(4)
C20 C19 Br7 123.0(4)
C20 C19 C18 108.8(4)
C1 C20 Br8 129.1(4)
C19 C20 Br8 123.0(4)
C19 C20 C1 107.5(4)
C22B C21B C2 129.4(13)
C22B C21B C26B 116.1(17)
C26B C21B C2 114.5(12)
F1B C22B C21B 116(2)
F1B C22B C23B 121(3)
C21B C22B C23B 123(3)
F2B C23B C22B 116(2)
F2B C23B C24B 128(2)
C24B C23B C22B 116(2)
F3B C24B C23B 112(2)
C25B C24B F3B 125(2)
C25B C24B C23B 123(2)
C24B C25B F4B 117(2)
C24B C25B C26B 121(3)
C26B C25B F4B 122(2)
F5B C26B C21B 120(3)
F5B C26B C25B 119(3)
C25B C26B C21B 120(2)
C72 C71 C7 120.6(4)
C72 C71 C76 116.8(5)
C76 C71 C7 122.5(5)
F6 C72 C71 119.8(4)
F6 C72 C73 117.9(4)
C73 C72 C71 122.3(5)
F7 C73 C72 120.9(5)
F7 C73 C74 120.2(5)
C74 C73 C72 118.9(5)
F8 C74 C73 119.7(5)
F8 C74 C75 120.2(5)
C75 C74 C73 120.2(5)
F9 C75 C74 119.8(4)
F9 C75 C76 120.2(5)
C74 C75 C76 119.9(5)
F10 C76 C71 120.0(5)
F10 C76 C75 118.2(4)
C75 C76 C71 121.9(5)
C172 C171 C17 123.1(5)
C176 C171 C17 120.4(5)
C176 C171 C172 116.5(5)
F16 C172 C171 119.5(5)
F16 C172 C173 118.0(5)
C173 C172 C171 122.4(5)
F17 C173 C172 121.3(5)
F17 C173 C174 120.0(5)
C172 C173 C174 118.7(5)
F18 C174 C173 119.8(6)
F18 C174 C175 119.9(6)
C175 C174 C173 120.3(5)
F19 C175 C174 120.0(5)
F19 C175 C176 120.5(5)
C174 C175 C176 119.5(5)
F20 C176 C171 120.0(5)
F20 C176 C175 117.4(5)
C175 C176 C171 122.6(5)
C26 O25 C29 107.9(5)
O25 C26 H26A 110.6
O25 C26 H26B 110.6
O25 C26 C27 105.5(6)
H26A C26 H26B 108.8
C27 C26 H26A 110.6
C27 C26 H26B 110.6
C26 C27 H27A 111.1
C26 C27 H27B 111.1
C26 C27 C28 103.3(6)
H27A C27 H27B 109.1
C28 C27 H27A 111.1
C28 C27 H27B 111.1
C27 C28 H28A 111.3
C27 C28 H28B 111.3
H28A C28 H28B 109.2
C29 C28 C27 102.4(6)
C29 C28 H28A 111.3
C29 C28 H28B 111.3
O25 C29 C28 109.1(6)
O25 C29 H29A 109.9
O25 C29 H29B 109.9
C28 C29 H29A 109.9
C28 C29 H29B 109.9
H29A C29 H29B 108.3
C22A C21A C2 118.6(6)
C26A C21A C2 124.3(6)
C26A C21A C22A 117.1(7)
F1A C22A C21A 121.1(9)
F1A C22A C23A 117.6(13)
C23A C22A C21A 121.3(10)
F2A C23A C22A 121.3(10)
F2A C23A C24A 119.1(8)
C24A C23A C22A 119.7(10)
F3A C24A C23A 120.4(9)
F3A C24A C25A 119.7(10)
C25A C24A C23A 119.9(9)
F4A C25A C24A 120.5(10)
F4A C25A C26A 120.1(10)
C24A C25A C26A 119.4(10)
F5A C26A C21A 119.1(10)
F5A C26A C25A 118.1(13)
C21A C26A C25A 122.7(10)
C122 C121 C12 120.3(6)
C122 C121 C126 115.9(6)
C126 C121 C12 123.7(6)
F11A C122 C121 120.7(8)
F11A C122 C123 116.2(8)
C121 C122 C123 123.1(8)
F12A C123 C122 121.7(8)
F12A C123 C124 120.4(7)
C124 C123 C122 117.9(8)
F13A C124 C123 119.6(8)
F13A C124 C125 118.9(8)
C125 C124 C123 121.5(7)
F14A C125 C124 121.5(7)
F14A C125 C126 118.9(8)
C124 C125 C126 119.6(7)
F15A C126 C121 117.8(7)
F15A C126 C125 120.1(8)
C125 C126 C121 122.0(8)

loop_
_geom_bond_atom_site_label_1
_geom_bond_atom_site_label_2
_geom_bond_distance
Br1 C4 1.876(5)
Br2 C5 1.862(5)
Br3 C9 1.869(5)
Br4 C10 1.863(5)
Br5 C14 1.869(5)
Br6 C15 1.877(5)
Br7 C19 1.870(5)
Br8 C20 1.858(5)
F1B C22B 1.30(4)
F2B C23B 1.33(3)
F3B C24B 1.35(3)
F4B C25B 1.37(3)
F5B C26B 1.35(3)
F6 C72 1.343(5)
F7 C73 1.329(6)
F8 C74 1.339(6)
F9 C75 1.350(5)
F10 C76 1.346(6)
F11B C12B 1.25(3)
F12B C12C 1.34(2)
F13B C12D 1.36(2)
F14B C12E 1.36(3)
F15B C12F 1.35(3)
F16 C172 1.349(6)
F17 C173 1.335(7)
F18 C174 1.344(6)
F19 C175 1.346(6)
F20 C176 1.352(6)
N21 C3 1.358(6)
N21 C6 1.371(6)
N22 H22 0.974(10)
N22 C8 1.369(6)
N22 C11 1.373(6)
N23 C13 1.363(6)
N23 C16 1.361(6)
N24 H24 0.975(10)
N24 C1 1.368(6)
N24 C18 1.374(6)
C1 C2 1.410(7)
C1 C20 1.448(7)
C2 C3 1.407(7)
C2 C21B 1.487(7)
C2 C21A 1.487(7)
C3 C4 1.469(7)
C4 C5 1.354(7)
C5 C6 1.461(7)
C6 C7 1.407(7)
C7 C8 1.403(7)
C7 C71 1.490(7)
C8 C9 1.446(7)
C9 C10 1.361(7)
C10 C11 1.440(7)
C11 C12 1.404(7)
C12 C12A 1.493(7)
C12 C13 1.414(7)
C12 C121 1.493(7)
C12A C12F 1.3900
C12A C12B 1.3900
C12F C12E 1.3900
C12E C12D 1.3900
C12D C12C 1.3900
C12C C12B 1.3900
C13 C14 1.468(7)
C14 C15 1.343(7)
C15 C16 1.468(7)
C16 C17 1.408(7)
C17 C18 1.411(7)
C17 C171 1.488(7)
C18 C19 1.437(7)
C19 C20 1.370(7)
C21B C22B 1.37(4)
C21B C26B 1.46(4)
C22B C23B 1.42(3)
C23B C24B 1.40(3)
C24B C25B 1.32(3)
C25B C26B 1.36(4)
C71 C72 1.389(7)
C71 C76 1.392(7)
C72 C73 1.389(7)
C73 C74 1.386(7)
C74 C75 1.373(8)
C75 C76 1.380(7)
C171 C172 1.388(7)
C171 C176 1.385(7)
C172 C173 1.385(7)
C173 C174 1.390(9)
C174 C175 1.370(9)
C175 C176 1.378(7)
F1A C22A 1.354(15)
F2A C23A 1.348(12)
F3A C24A 1.334(12)
F4A C25A 1.337(13)
F5A C26A 1.344(15)
F11A C122 1.356(12)
F12A C123 1.331(11)
F13A C124 1.343(9)
F14A C125 1.334(11)
F15A C126 1.333(11)
O25 C26 1.439(8)
O25 C29 1.459(9)
C26 H26A 0.9900
C26 H26B 0.9900
C26 C27 1.521(10)
C27 H27A 0.9900
C27 H27B 0.9900
C27 C28 1.522(11)
C28 H28A 0.9900
C28 H28B 0.9900
C28 C29 1.481(10)
C29 H29A 0.9900
C29 H29B 0.9900
C21A C22A 1.400(18)
C21A C26A 1.370(19)
C22A C23A 1.385(15)
C23A C24A 1.385(14)
C24A C25A 1.377(13)
C25A C26A 1.384(16)
C121 C122 1.395(11)
C121 C126 1.405(10)
C122 C123 1.396(10)
C123 C124 1.385(11)
C124 C125 1.362(12)
C125 C126 1.389(11)

loop_
_geom_hbond_atom_site_label_D
_geom_hbond_atom_site_label_H
_geom_hbond_atom_site_label_A
_geom_hbond_distance_DH
_geom_hbond_distance_HA
_geom_hbond_distance_DA
_geom_hbond_angle_DHA
_geom_hbond_publ_flag
N22 H22 O25 0.974(10) 1.92(2) 2.849(6) 158(5) yes

loop_
_geom_torsion_atom_site_label_1
_geom_torsion_atom_site_label_2
_geom_torsion_atom_site_label_3
_geom_torsion_atom_site_label_4
_geom_torsion
Br1 C4 C5 Br2 1.5(7)
Br1 C4 C5 C6 177.4(3)
Br2 C5 C6 N21 171.6(4)
Br2 C5 C6 C7 -17.4(8)
Br3 C9 C10 Br4 3.2(6)
Br3 C9 C10 C11 -170.2(3)
Br4 C10 C11 N22 -172.6(4)
Br4 C10 C11 C12 9.5(8)
Br5 C14 C15 Br6 -6.7(7)
Br5 C14 C15 C16 168.6(4)
Br6 C15 C16 N23 172.5(4)
Br6 C15 C16 C17 -9.6(8)
Br7 C19 C20 Br8 1.0(6)
Br7 C19 C20 C1 -172.6(4)
F1B C22B C23B F2B -2(4)
F1B C22B C23B C24B -179(3)
F2B C23B C24B F3B 3(4)
F2B C23B C24B C25B -179(3)
F3B C24B C25B F4B 0(4)
F3B C24B C25B C26B -178(3)
F4B C25B C26B F5B 1(4)
F4B C25B C26B C21B 180(2)
F6 C72 C73 F7 -0.8(7)
F6 C72 C73 C74 -179.6(4)
F7 C73 C74 F8 -0.5(7)
F7 C73 C74 C75 -179.8(5)
F8 C74 C75 F9 2.5(8)
F8 C74 C75 C76 -177.2(5)
F9 C75 C76 F10 -0.8(7)
F9 C75 C76 C71 179.4(5)
F12B C12C C12B F11B 1(2)
F12B C12C C12B C12A -179(2)
F13B C12D C12C F12B 5(3)
F13B C12D C12C C12B -173.8(19)
F14B C12E C12D F13B -10(3)
F14B C12E C12D C12C 177(2)
F15B C12F C12E F14B -2(2)
F15B C12F C12E C12D 175(2)
F16 C172 C173 F17 -0.4(8)
F16 C172 C173 C174 179.2(5)
F17 C173 C174 F18 0.4(9)
F17 C173 C174 C175 179.1(6)
F18 C174 C175 F19 -0.4(9)
F18 C174 C175 C176 179.2(5)
F19 C175 C176 F20 0.1(8)
F19 C175 C176 C171 179.5(5)
N21 C3 C4 Br1 -173.3(4)
N21 C3 C4 C5 3.7(6)
N21 C6 C7 C8 -19.1(8)
N21 C6 C7 C71 153.7(5)
N22 C8 C9 Br3 168.2(4)
N22 C8 C9 C10 -3.2(5)
N22 C11 C12 C12A -157.2(5)
N22 C11 C12 C13 26.5(8)
N22 C11 C12 C121 -157.2(5)
N23 C13 C14 Br5 -165.5(4)
N23 C13 C14 C15 3.2(6)
N23 C16 C17 C18 -18.8(8)
N23 C16 C17 C171 165.9(5)
N24 C1 C2 C3 16.8(8)
N24 C1 C2 C21B -166.5(5)
N24 C1 C2 C21A -166.5(5)
N24 C1 C20 Br8 -169.3(4)
N24 C1 C20 C19 3.8(6)
N24 C18 C19 Br7 168.5(4)
N24 C18 C19 C20 -3.4(6)
C1 N24 C18 C17 -167.2(5)
C1 N24 C18 C19 6.0(6)
C1 C2 C3 N21 15.3(8)
C1 C2 C3 C4 -171.6(5)
C1 C2 C21B C22B 73(2)
C1 C2 C21B C26B -107.6(17)
C1 C2 C21A C22A 69.4(9)
C1 C2 C21A C26A -108.8(10)
C2 C1 C20 Br8 15.1(8)
C2 C1 C20 C19 -171.9(5)
C2 C3 C4 Br1 12.9(8)
C2 C3 C4 C5 -170.1(5)
C2 C21B C22B F1B 0(4)
C2 C21B C22B C23B -177.5(18)
C2 C21B C26B F5B -1(4)
C2 C21B C26B C25B 180(2)
C2 C21A C22A F1A 2.4(16)
C2 C21A C22A C23A -178.5(9)
C2 C21A C26A F5A 0.4(17)
C2 C21A C26A C25A 177.9(10)
C3 N21 C6 C5 6.2(5)
C3 N21 C6 C7 -165.2(5)
C3 C2 C21B C22B -110(2)
C3 C2 C21B C26B 69.2(17)
C3 C2 C21A C22A -113.8(9)
C3 C2 C21A C26A 68.0(11)
C3 C4 C5 Br2 -175.6(4)
C3 C4 C5 C6 0.2(6)
C4 C5 C6 N21 -4.0(6)
C4 C5 C6 C7 167.1(5)
C5 C6 C7 C8 170.9(5)
C5 C6 C7 C71 -16.2(8)
C6 N21 C3 C2 168.1(5)
C6 N21 C3 C4 -6.1(6)
C6 C7 C8 N22 -24.6(8)
C6 C7 C8 C9 157.9(5)
C6 C7 C71 C72 -62.6(7)
C6 C7 C71 C76 121.4(5)
C7 C8 C9 Br3 -14.0(8)
C7 C8 C9 C10 174.6(5)
C7 C71 C72 F6 4.6(7)
C7 C71 C72 C73 -173.4(5)
C7 C71 C76 F10 -5.2(7)
C7 C71 C76 C75 174.6(5)
C8 N22 C11 C10 -2.7(6)
C8 N22 C11 C12 175.5(5)
C8 C7 C71 C72 110.8(5)
C8 C7 C71 C76 -65.1(6)
C8 C9 C10 Br4 175.0(4)
C8 C9 C10 C11 1.7(6)
C9 C10 C11 N22 0.5(6)
C9 C10 C11 C12 -177.5(5)
C10 C11 C12 C12A 20.4(8)
C10 C11 C12 C13 -155.8(5)
C10 C11 C12 C121 20.4(8)
C11 N22 C8 C7 -174.3(5)
C11 N22 C8 C9 3.6(5)
C11 C12 C12A C12F 63.7(11)
C11 C12 C12A C12B -114.7(12)
C11 C12 C13 N23 21.8(8)
C11 C12 C13 C14 -163.6(5)
C11 C12 C121 C122 -119.7(7)
C11 C12 C121 C126 60.7(9)
C12 C12A C12F F15B 8(3)
C12 C12A C12F C12E -178.5(7)
C12 C12A C12B F11B -2(3)
C12 C12A C12B C12C 178.3(8)
C12 C13 C14 Br5 19.3(8)
C12 C13 C14 C15 -172.1(5)
C12 C121 C122 F11A 0.0(12)
C12 C121 C122 C123 178.3(6)
C12 C121 C126 F15A 0.0(12)
C12 C121 C126 C125 -178.6(6)
C12A C12 C13 N23 -154.4(5)
C12A C12 C13 C14 20.2(8)
C12A C12F C12E F14B -177(3)
C12A C12F C12E C12D 0.0
C12F C12A C12B F11B -180(2)
C12F C12A C12B C12C 0.0
C12F C12E C12D F13B 173(2)
C12F C12E C12D C12C 0.0
C12E C12D C12C F12B 179(3)
C12E C12D C12C C12B 0.0
C12D C12C C12B F11B 180(3)
C12D C12C C12B C12A 0.0
C12B C12A C12F F15B -174(3)
C12B C12A C12F C12E 0.0
C13 N23 C16 C15 4.3(6)
C13 N23 C16 C17 -173.7(5)
C13 C12 C12A C12F -120.0(10)
C13 C12 C12A C12B 61.6(13)
C13 C12 C121 C122 56.6(9)
C13 C12 C121 C126 -122.9(7)
C13 C14 C15 Br6 -175.7(4)
C13 C14 C15 C16 -0.5(6)
C14 C15 C16 N23 -2.4(6)
C14 C15 C16 C17 175.6(5)
C15 C16 C17 C18 163.5(5)
C15 C16 C17 C171 -11.8(8)
C16 N23 C13 C12 170.8(5)
C16 N23 C13 C14 -4.6(6)
C16 C17 C18 N24 -20.9(8)
C16 C17 C18 C19 167.4(5)
C16 C17 C171 C172 -64.6(7)
C16 C17 C171 C176 113.9(6)
C17 C18 C19 Br7 -18.5(8)
C17 C18 C19 C20 169.5(5)
C17 C171 C172 F16 -0.3(8)
C17 C171 C172 C173 178.8(5)
C17 C171 C176 F20 0.5(8)
C17 C171 C176 C175 -178.8(5)
C18 N24 C1 C2 169.7(5)
C18 N24 C1 C20 -6.1(6)
C18 C17 C171 C172 119.7(6)
C18 C17 C171 C176 -61.8(7)
C18 C19 C20 Br8 173.3(4)
C18 C19 C20 C1 -0.2(6)
C20 C1 C2 C3 -168.4(5)
C20 C1 C2 C21B 8.4(8)
C20 C1 C2 C21A 8.4(8)
C21B C2 C3 N21 -161.3(5)
C21B C2 C3 C4 11.7(8)
C21B C22B C23B F2B 175(3)
C21B C22B C23B C24B -2(4)
C22B C21B C26B F5B 178(3)
C22B C21B C26B C25B -1(4)
C22B C23B C24B F3B -180(2)
C22B C23B C24B C25B -2(4)
C23B C24B C25B F4B -178(2)
C23B C24B C25B C26B 4(4)
C24B C25B C26B F5B 178(3)
C24B C25B C26B C21B -3(4)
C26B C21B C22B F1B -180(3)
C26B C21B C22B C23B 3(4)
C71 C7 C8 N22 162.3(5)
C71 C7 C8 C9 -15.1(8)
C71 C72 C73 F7 177.3(5)
C71 C72 C73 C74 -1.6(8)
C72 C71 C76 F10 178.7(4)
C72 C71 C76 C75 -1.5(7)
C72 C73 C74 F8 178.4(5)
C72 C73 C74 C75 -0.9(8)
C73 C74 C75 F9 -178.2(5)
C73 C74 C75 C76 2.1(8)
C74 C75 C76 F10 178.9(5)
C74 C75 C76 C71 -0.9(8)
C76 C71 C72 F6 -179.2(4)
C76 C71 C72 C73 2.8(7)
C171 C17 C18 N24 154.5(5)
C171 C17 C18 C19 -17.1(8)
C171 C172 C173 F17 -179.5(5)
C171 C172 C173 C174 0.1(9)
C172 C171 C176 F20 179.1(5)
C172 C171 C176 C175 -0.2(8)
C172 C173 C174 F18 -179.2(5)
C172 C173 C174 C175 -0.5(9)
C173 C174 C175 F19 -179.1(5)
C173 C174 C175 C176 0.6(10)
C174 C175 C176 F20 -179.5(5)
C174 C175 C176 C171 -0.2(9)
C176 C171 C172 F16 -178.8(4)
C176 C171 C172 C173 0.2(8)
F1A C22A C23A F2A -0.3(17)
F1A C22A C23A C24A 179.8(10)
F2A C23A C24A F3A -0.3(14)
F2A C23A C24A C25A 179.5(10)
F3A C24A C25A F4A -2.5(15)
F3A C24A C25A C26A 180.0(11)
F4A C25A C26A F5A 0.3(19)
F4A C25A C26A C21A -177.2(11)
F11A C122 C123 F12A -1.5(12)
F11A C122 C123 C124 178.6(9)
F12A C123 C124 F13A 0.9(12)
F12A C123 C124 C125 -177.8(9)
F13A C124 C125 F14A -1.1(13)
F13A C124 C125 C126 179.0(8)
F14A C125 C126 F15A 1.8(12)
F14A C125 C126 C121 -179.6(9)
O25 C26 C27 C28 -32.3(7)
C26 O25 C29 C28 3.1(10)
C26 C27 C28 C29 33.1(8)
C27 C28 C29 O25 -23.0(10)
C29 O25 C26 C27 18.4(8)
C21A C2 C3 N21 -161.3(5)
C21A C2 C3 C4 11.7(8)
C21A C22A C23A F2A -179.5(10)
C21A C22A C23A C24A 0.6(17)
C22A C21A C26A F5A -177.8(12)
C22A C21A C26A C25A -0.3(18)
C22A C23A C24A F3A 179.6(10)
C22A C23A C24A C25A -0.6(15)
C23A C24A C25A F4A 177.7(10)
C23A C24A C25A C26A 0.2(16)
C24A C25A C26A F5A 177.8(11)
C24A C25A C26A C21A 0.3(19)
C26A C21A C22A F1A -179.3(12)
C26A C21A C22A C23A -0.2(17)
C121 C12 C13 N23 -154.4(5)
C121 C12 C13 C14 20.2(8)
C121 C122 C123 F12A -180.0(9)
C121 C122 C123 C124 0.2(11)
C122 C121 C126 F15A -179.5(9)
C122 C121 C126 C125 1.8(11)
C122 C123 C124 F13A -179.3(8)
C122 C123 C124 C125 2.0(12)
C123 C124 C125 F14A 177.6(9)
C123 C124 C125 C126 -2.3(12)
C124 C125 C126 F15A -178.3(9)
C124 C125 C126 C121 0.3(12)
C126 C121 C122 F11A 179.6(9)
C126 C121 C122 C123 -2.1(11)

_cod_database_fobs_code 2243252
